data_4112914
loop_
_publ_author_name
'Kenneth Hanson'
'Nathalie Calin'
'Daniel Bugaris'
'Michael Scancella'
'Slavi C. Sevov'

_publ_section_title
;
 Reversible Repositioning of Zinc Atoms within Single Crystals of a Zinc
 Polycarboxylate with an Open-Framework Structure
;
_journal_name_full 'Journal of the American Chemical Society'
_journal_page_first 10502
_journal_page_last 10503
_journal_paper_doi 10.1021/ja0474190
_journal_volume 126
_journal_year 2004
_chemical_formula_sum 'C8 H4 O10.5 Zn3'
_chemical_formula_weight 464.22
_chemical_name_systematic
; 
Zn3(O)[C4H4O(COO)4](H2O)0.5
;
_space_group_IT_number 205
_symmetry_cell_setting cubic
_symmetry_space_group_name_Hall '-P 2ac 2ab 3'
_symmetry_space_group_name_H-M 'P a -3'
_atom_sites_solution_hydrogens geom
_atom_sites_solution_primary direct
_atom_sites_solution_secondary difmap
_audit_creation_method SHELXL-97
_cell_angle_alpha 90.00
_cell_angle_beta 90.00
_cell_angle_gamma 90.00
_cell_formula_units_Z 24
_cell_length_a 20.4830(10)
_cell_length_b 20.4830(10)
_cell_length_c 20.4830(10)
_cell_measurement_temperature 293(2)
_cell_volume 8593.7(7)
_computing_cell_refinement CAD4_(Enraf-Nonius,_1977
_computing_data_collection CAD4_(Enraf-Nonius,_1977
_computing_data_reduction SDS_Package_(Enraf-Nonius,_1985
_computing_molecular_graphics 'SHELXTL (Siemens, 1994)'
_computing_publication_material 'SHELXTL (Siemens, 1994)'
_computing_structure_refinement 'SHELXL-97 (Sheldrick, 1997)'
_computing_structure_solution 'SHELXS-97 (Sheldrick, 1990)'
_diffrn_ambient_temperature 293(2)
_diffrn_measured_fraction_theta_full 0.910
_diffrn_measured_fraction_theta_max 0.910
_diffrn_measurement_device_type Enraf_Nonius_CAD4
_diffrn_measurement_method omega-2theta
_diffrn_radiation_monochromator graphite
_diffrn_radiation_source 'fine-focus sealed tube'
_diffrn_radiation_type MoK\a
_diffrn_radiation_wavelength 0.71073
_diffrn_reflns_av_R_equivalents 0.0784
_diffrn_reflns_av_sigmaI/netI 0.1511
_diffrn_reflns_limit_h_max 24
_diffrn_reflns_limit_h_min 0
_diffrn_reflns_limit_k_max 11
_diffrn_reflns_limit_k_min 0
_diffrn_reflns_limit_l_max 0
_diffrn_reflns_limit_l_min -24
_diffrn_reflns_number 2437
_diffrn_reflns_theta_full 24.88
_diffrn_reflns_theta_max 24.88
_diffrn_reflns_theta_min 2.22
_exptl_absorpt_coefficient_mu 5.031
_exptl_absorpt_correction_type none
_exptl_crystal_colour colorless
_exptl_crystal_density_diffrn 2.153
_exptl_crystal_description cuboctahedron
_exptl_crystal_F_000 5424
_exptl_crystal_size_max 0.2
_exptl_crystal_size_mid 0.2
_exptl_crystal_size_min 0.2
_refine_diff_density_max 1.866
_refine_diff_density_min -0.813
_refine_diff_density_rms 0.172
_refine_ls_extinction_method none
_refine_ls_goodness_of_fit_ref 1.020
_refine_ls_hydrogen_treatment mixed
_refine_ls_matrix_type full
_refine_ls_number_parameters 202
_refine_ls_number_reflns 2277
_refine_ls_number_restraints 0
_refine_ls_restrained_S_all 1.020
_refine_ls_R_factor_all 0.1732
_refine_ls_R_factor_gt 0.0766
_refine_ls_shift/su_max 0.006
_refine_ls_shift/su_mean 0.001
_refine_ls_structure_factor_coef Fsqd
_refine_ls_weighting_details 'calc w=1/[\s^2^(Fo^2^)+(0.0912P)^2^+1.2210P] where P=(Fo^2^+2Fc^2^)/3'
_refine_ls_weighting_scheme calc
_refine_ls_wR_factor_gt 0.1662
_refine_ls_wR_factor_ref 0.2086
_reflns_number_gt 1132
_reflns_number_total 2277
_reflns_threshold_expression >2sigma(I)
_cod_data_source_file ja0474190si20040503_090234_8.cif
_cod_data_source_block compound_2_heated_at_220_C/vacuum
_cod_original_formula_sum 'C8 H4 O10.50 Zn3'
_cod_database_code 4112914

loop_
_symmetry_equiv_pos_as_xyz
'x, y, z'
'-x+1/2, -y, z+1/2'
'-x, y+1/2, -z+1/2'
'x+1/2, -y+1/2, -z'
'z, x, y'
'z+1/2, -x+1/2, -y'
'-z+1/2, -x, y+1/2'
'-z, x+1/2, -y+1/2'
'y, z, x'
'-y, z+1/2, -x+1/2'
'y+1/2, -z+1/2, -x'
'-y+1/2, -z, x+1/2'
'-x, -y, -z'
'x-1/2, y, -z-1/2'
'x, -y-1/2, z-1/2'
'-x-1/2, y-1/2, z'
'-z, -x, -y'
'-z-1/2, x-1/2, y'
'z-1/2, x, -y-1/2'
'z, -x-1/2, y-1/2'
'-y, -z, -x'
'y, -z-1/2, x-1/2'
'-y-1/2, z-1/2, x'
'y-1/2, z, -x-1/2'

loop_
_atom_site_label
_atom_site_type_symbol
_atom_site_fract_x
_atom_site_fract_y
_atom_site_fract_z
_atom_site_U_iso_or_equiv
_atom_site_adp_type
_atom_site_occupancy
_atom_site_symmetry_multiplicity
_atom_site_calc_flag
_atom_site_refinement_flags
Zn1 Zn 0.39128(9) 0.15035(9) 0.17271(10) 0.0345(5) Uani 1 1 d .
Zn2 Zn 0.48928(10) 0.05998(10) 0.24612(10) 0.0419(6) Uani 1 1 d .
Zn3 Zn 0.40397(9) 0.01552(10) 0.11478(9) 0.0376(6) Uani 1 1 d .
O1 O 0.3283(5) 0.2199(5) 0.1234(5) 0.039(3) Uani 1 1 d .
C1 C 0.3647(9) 0.2680(7) 0.0843(8) 0.040(5) Uani 1 1 d .
H1 H 0.3778 0.3043 0.1126 0.048 Uiso 1 1 calc .
C10 C 0.4259(8) 0.2351(9) 0.0572(9) 0.039(4) Uani 1 1 d .
O11 O 0.4436(7) 0.1856(7) 0.0865(7) 0.081(5) Uani 1 1 d .
O12 O 0.4862(7) -0.0431(6) 0.2632(7) 0.072(4) Uani 1 1 d .
C2 C 0.3180(8) 0.2926(9) 0.0341(9) 0.046(5) Uani 1 1 d .
H2 H 0.3405 0.3095 -0.0047 0.055 Uiso 1 1 calc .
C20 C 0.3451(8) 0.0678(10) 0.2777(10) 0.048(5) Uani 1 1 d .
O21 O 0.4051(6) 0.0562(7) 0.2982(6) 0.061(4) Uani 1 1 d .
O22 O 0.3317(6) 0.1021(6) 0.2327(7) 0.064(4) Uani 1 1 d .
C3 C 0.5192(9) 0.2796(10) 0.2696(9) 0.052(5) Uani 1 1 d .
H3 H 0.4902 0.3061 0.2969 0.063 Uiso 1 1 calc .
C30 C 0.4850(9) 0.2141(11) 0.2561(11) 0.056(5) Uani 1 1 d .
O31 O 0.4343(7) 0.2195(6) 0.2224(9) 0.084(5) Uani 1 1 d .
O32 O 0.5070(7) 0.1610(6) 0.2774(6) 0.056(4) Uani 1 1 d .
C4 C 0.2738(9) 0.1954(8) 0.0852(10) 0.054(5) Uani 1 1 d .
H4 H 0.2320 0.2049 0.1063 0.065 Uiso 1 1 calc .
C40 C 0.6221(9) 0.0792(9) 0.2150(9) 0.045(5) Uani 1 1 d .
O41 O 0.5875(6) 0.0520(6) 0.2589(7) 0.063(4) Uani 1 1 d .
O42 O 0.3367(6) 0.0974(6) 0.0982(7) 0.066(4) Uani 1 1 d .
O O 0.3414(5) -0.0437(5) 0.0785(5) 0.033(3) Uani 1 1 d .
OW2 O 0.4774(15) 0.0360(14) 0.0449(12) 0.052(7) Uani 0.50 1 d P
Zn Zn 0.5000 0.0000 0.0000 0.05(2) Uani 0.14(3) 6 d SP

loop_
_atom_site_aniso_label
_atom_site_aniso_U_11
_atom_site_aniso_U_22
_atom_site_aniso_U_33
_atom_site_aniso_U_23
_atom_site_aniso_U_13
_atom_site_aniso_U_12
Zn1 0.0294(11) 0.0330(11) 0.0412(12) 0.0037(9) 0.0006(10) -0.0006(9)
Zn2 0.0323(11) 0.0554(14) 0.0380(12) 0.0088(11) -0.0057(10) -0.0037(11)
Zn3 0.0392(12) 0.0370(11) 0.0366(12) -0.0043(10) -0.0006(10) -0.0089(9)
O1 0.047(7) 0.035(7) 0.034(7) -0.001(5) 0.004(6) 0.001(6)
C1 0.056(12) 0.022(9) 0.043(11) -0.010(8) 0.009(10) 0.010(9)
C10 0.035(10) 0.036(10) 0.045(11) 0.009(9) 0.002(9) -0.003(9)
O11 0.069(10) 0.065(10) 0.109(13) 0.051(10) 0.039(9) 0.033(8)
O12 0.080(10) 0.054(9) 0.081(11) 0.017(8) -0.023(9) -0.027(8)
C2 0.037(11) 0.047(11) 0.053(12) 0.018(10) -0.014(9) 0.002(9)
C20 0.021(10) 0.066(14) 0.058(13) 0.013(12) 0.028(10) -0.002(10)
O21 0.042(8) 0.101(11) 0.041(8) 0.000(8) 0.007(6) -0.002(8)
O22 0.047(8) 0.073(10) 0.072(10) 0.047(8) 0.014(7) -0.013(8)
C3 0.039(11) 0.071(14) 0.046(12) -0.018(11) 0.003(10) -0.007(10)
C30 0.034(11) 0.066(15) 0.067(14) -0.020(13) 0.009(11) -0.008(11)
O31 0.050(9) 0.055(9) 0.145(15) -0.007(9) -0.058(10) -0.005(8)
O32 0.068(10) 0.046(8) 0.053(8) -0.012(7) -0.006(7) -0.017(8)
C4 0.059(13) 0.035(11) 0.067(14) -0.009(10) -0.012(11) 0.004(10)
C40 0.042(11) 0.051(12) 0.040(11) 0.005(10) 0.003(10) -0.001(10)
O41 0.056(9) 0.062(9) 0.070(9) 0.040(8) -0.003(8) -0.002(8)
O42 0.047(8) 0.044(8) 0.108(12) -0.008(8) -0.034(8) 0.012(7)
O 0.039(7) 0.031(6) 0.029(6) -0.003(5) -0.009(5) 0.003(5)
OW2 0.046(17) 0.06(2) 0.045(16) 0.016(15) 0.015(15) -0.012(15)
Zn 0.05(2) 0.05(2) 0.05(2) -0.041(16) 0.041(16) -0.041(16)

loop_
_atom_type_symbol
_atom_type_description
_atom_type_scat_dispersion_real
_atom_type_scat_dispersion_imag
_atom_type_scat_source
C C 0.0033 0.0016 'International Tables Vol C Tables 4.2.6.8 and 6.1.1.4'
H H 0.0000 0.0000 'International Tables Vol C Tables 4.2.6.8 and 6.1.1.4'
O O 0.0106 0.0060 'International Tables Vol C Tables 4.2.6.8 and 6.1.1.4'
Zn Zn 0.2839 1.4301 'International Tables Vol C Tables 4.2.6.8 and 6.1.1.4'

loop_
_geom_angle_atom_site_label_1
_geom_angle_atom_site_label_2
_geom_angle_atom_site_label_3
_geom_angle
_geom_angle_site_symmetry_1
_geom_angle_site_symmetry_3
O31 Zn1 O22 108.3(7) . .
O31 Zn1 O 107.9(5) . 24_656
O22 Zn1 O 97.6(5) . 24_656
O31 Zn1 O1 92.0(5) . .
O22 Zn1 O1 104.4(5) . .
O Zn1 O1 144.0(4) 24_656 .
O31 Zn1 O42 163.0(6) . .
O22 Zn1 O42 82.6(6) . .
O Zn1 O42 82.8(4) 24_656 .
O1 Zn1 O42 72.3(4) . .
O31 Zn1 O11 87.7(7) . .
O22 Zn1 O11 163.9(6) . .
O Zn1 O11 78.5(4) 24_656 .
O1 Zn1 O11 72.5(5) . .
O42 Zn1 O11 81.4(6) . .
O31 Zn1 Zn3 146.0(4) . .
O22 Zn1 Zn3 80.9(4) . .
O Zn1 Zn3 38.2(3) 24_656 .
O1 Zn1 Zn3 118.0(3) . .
O42 Zn1 Zn3 46.7(3) . .
O11 Zn1 Zn3 86.7(4) . .
O31 Zn1 Zn3 93.7(5) . 24_656
O22 Zn1 Zn3 134.7(4) . 24_656
O Zn1 Zn3 37.2(3) 24_656 24_656
O1 Zn1 Zn3 114.2(3) . 24_656
O42 Zn1 Zn3 87.1(4) . 24_656
O11 Zn1 Zn3 42.4(3) . 24_656
Zn3 Zn1 Zn3 60.75(7) . 24_656
O31 Zn1 Zn2 83.6(4) . .
O22 Zn1 Zn2 78.6(4) . .
O Zn1 Zn2 37.5(3) 24_656 .
O1 Zn1 Zn2 175.3(3) . .
O42 Zn1 Zn2 111.9(3) . .
O11 Zn1 Zn2 105.6(4) . .
Zn3 Zn1 Zn2 65.83(6) . .
Zn3 Zn1 Zn2 64.73(6) 24_656 .
O Zn2 O21 101.3(5) 24_656 .
O Zn2 O41 118.4(5) 24_656 .
O21 Zn2 O41 140.3(5) . .
O Zn2 O12 109.4(5) 24_656 .
O21 Zn2 O12 81.5(6) . .
O41 Zn2 O12 85.9(5) . .
O Zn2 O32 98.1(5) 24_656 .
O21 Zn2 O32 91.3(5) . .
O41 Zn2 O32 82.8(5) . .
O12 Zn2 O32 152.4(5) . .
O Zn2 Zn1 38.7(3) 24_656 .
O21 Zn2 Zn1 74.3(4) . .
O41 Zn2 Zn1 138.3(4) . .
O12 Zn2 Zn1 130.2(4) . .
O32 Zn2 Zn1 71.8(4) . .
O Zn3 O 171.9(5) 24_656 .
O Zn3 O11 95.6(5) 24_656 18_655
O Zn3 O11 83.4(5) . 18_655
O Zn3 OW2 109.7(9) 24_656 18_655
O Zn3 OW2 78.3(8) . 18_655
O11 Zn3 OW2 103.2(9) 18_655 18_655
O Zn3 OW2 77.5(8) 24_656 .
O Zn3 OW2 109.8(9) . .
O11 Zn3 OW2 123.1(9) 18_655 .
OW2 Zn3 OW2 36.0(11) 18_655 .
O Zn3 O42 84.7(4) 24_656 .
O Zn3 O42 90.2(4) . .
O11 Zn3 O42 135.1(6) 18_655 .
OW2 Zn3 O42 118.9(8) 18_655 .
OW2 Zn3 O42 100.9(8) . .
O Zn3 Zn1 40.7(3) 24_656 .
O Zn3 Zn1 132.4(3) . .
O11 Zn3 Zn1 112.5(4) 18_655 .
OW2 Zn3 Zn1 133.9(8) 18_655 .
OW2 Zn3 Zn1 98.4(8) . .
O42 Zn3 Zn1 46.2(3) . .
O Zn3 Zn1 137.5(3) 24_656 18_655
O Zn3 Zn1 39.3(3) . 18_655
O11 Zn3 Zn1 45.3(4) 18_655 18_655
OW2 Zn3 Zn1 97.5(8) 18_655 18_655
OW2 Zn3 Zn1 133.3(8) . 18_655
O42 Zn3 Zn1 110.4(4) . 18_655
Zn1 Zn3 Zn1 128.30(8) . 18_655
O Zn3 Zn 94.0(3) 24_656 .
O Zn3 Zn 93.8(3) . .
O11 Zn3 Zn 113.6(5) 18_655 .
OW2 Zn3 Zn 17.5(8) 18_655 .
OW2 Zn3 Zn 18.5(8) . .
O42 Zn3 Zn 111.1(4) . .
Zn1 Zn3 Zn 116.71(7) . .
Zn1 Zn3 Zn 114.90(7) 18_655 .
O Zn3 Zn3 152.1(3) 24_656 18_655
O Zn3 Zn3 36.0(3) . 18_655
O11 Zn3 Zn3 87.0(4) 18_655 18_655
OW2 Zn3 Zn3 43.2(8) 18_655 18_655
OW2 Zn3 Zn3 77.9(8) . 18_655
O42 Zn3 Zn3 112.7(3) . 18_655
Zn1 Zn3 Zn3 157.99(11) . 18_655
Zn1 Zn3 Zn3 58.65(7) 18_655 18_655
Zn Zn3 Zn3 59.992(1) . 18_655
O Zn3 Zn3 36.3(3) 24_656 24_656
O Zn3 Zn3 150.0(3) . 24_656
O11 Zn3 Zn3 119.0(4) 18_655 24_656
OW2 Zn3 Zn3 77.1(8) 18_655 24_656
OW2 Zn3 Zn3 42.2(8) . 24_656
O42 Zn3 Zn3 86.7(4) . 24_656
Zn1 Zn3 Zn3 60.60(7) . 24_656
Zn1 Zn3 Zn3 162.38(12) 18_655 24_656
Zn Zn3 Zn3 59.992(1) . 24_656
Zn3 Zn3 Zn3 119.938(6) 18_655 24_656
C4 O1 C1 109.1(12) . .
C4 O1 Zn1 118.7(9) . .
C1 O1 Zn1 113.0(9) . .
O1 C1 C2 106.0(14) . .
O1 C1 C10 108.6(12) . .
C2 C1 C10 115.1(15) . .
O1 C1 H1 109.0 . .
C2 C1 H1 109.0 . .
C10 C1 H1 109.0 . .
O12 C10 O11 125.6(17) 24_656 .
O12 C10 C1 118.6(16) 24_656 .
O11 C10 C1 115.2(16) . .
C10 O11 Zn3 146.0(13) . 24_656
C10 O11 Zn1 121.3(12) . .
Zn3 O11 Zn1 92.3(5) 24_656 .
C10 O12 Zn2 116.9(12) 18_655 .
C1 C2 C20 105.8(15) . 5
C1 C2 C3 100.7(14) . 22_565
C20 C2 C3 113.6(15) 5 22_565
C1 C2 H2 112.0 . .
C20 C2 H2 112.0 5 .
C3 C2 H2 112.0 22_565 .
O22 C20 O21 124.5(16) . .
O22 C20 C2 121.8(16) . 9
O21 C20 C2 113.7(17) . 9
C20 O21 Zn2 128.1(11) . .
C20 O22 Zn1 129.0(12) . .
C2 C3 C4 104.8(15) 19_656 19_656
C2 C3 C30 113.0(15) 19_656 .
C4 C3 C30 114.7(17) 19_656 .
C2 C3 H3 108.1 19_656 .
C4 C3 H3 108.1 19_656 .
C30 C3 H3 108.1 . .
O31 C30 O32 124.4(19) . .
O31 C30 C3 113.6(19) . .
O32 C30 C3 122.0(18) . .
C30 O31 Zn1 126.7(14) . .
C30 O32 Zn2 131.0(13) . .
O1 C4 C40 105.6(14) . 18_655
O1 C4 C3 104.7(15) . 22_565
C40 C4 C3 112.3(16) 18_655 22_565
O1 C4 H4 111.3 . .
C40 C4 H4 111.3 18_655 .
C3 C4 H4 111.3 22_565 .
O42 C40 O41 121.0(17) 24_656 .
O42 C40 C4 120.4(17) 24_656 24_656
O41 C40 C4 118.5(17) . 24_656
C40 O41 Zn2 115.1(11) . .
C40 O42 Zn1 117.1(12) 18_655 .
C40 O42 Zn3 153.9(12) 18_655 .
Zn1 O42 Zn3 87.1(4) . .
Zn3 O Zn3 107.7(5) 18_655 .
Zn3 O Zn2 119.7(5) 18_655 18_655
Zn3 O Zn2 118.1(5) . 18_655
Zn3 O Zn1 101.0(4) 18_655 18_655
Zn3 O Zn1 103.5(4) . 18_655
Zn2 O Zn1 103.9(5) 18_655 18_655
Zn OW2 OW2 59.2(3) . 18_655
Zn OW2 OW2 59.2(3) . 24_656
OW2 OW2 OW2 114.0(18) 18_655 24_656
Zn OW2 Zn3 133(2) . 24_656
OW2 OW2 Zn3 157(3) 18_655 24_656
OW2 OW2 Zn3 74(2) 24_656 24_656
Zn OW2 Zn3 129(2) . .
OW2 OW2 Zn3 70(2) 18_655 .
OW2 OW2 Zn3 157(3) 24_656 .
Zn3 OW2 Zn3 94.6(11) 24_656 .
OW2 Zn OW2 179.995(8) . 13_655
OW2 Zn OW2 118.4(5) . 12_554
OW2 Zn OW2 61.6(5) 13_655 12_554
OW2 Zn OW2 118.4(5) . 6
OW2 Zn OW2 61.6(5) 13_655 6
OW2 Zn OW2 118.4(5) 12_554 6
OW2 Zn OW2 61.6(5) . 24_656
OW2 Zn OW2 118.4(5) 13_655 24_656
OW2 Zn OW2 179.993(8) 12_554 24_656
OW2 Zn OW2 61.6(5) 6 24_656
OW2 Zn OW2 61.6(5) . 18_655
OW2 Zn OW2 118.4(5) 13_655 18_655
OW2 Zn OW2 61.6(5) 12_554 18_655
OW2 Zn OW2 179.993(8) 6 18_655
OW2 Zn OW2 118.4(5) 24_656 18_655
OW2 Zn Zn3 150.5(15) . 12_554
OW2 Zn Zn3 29.5(15) 13_655 12_554
OW2 Zn Zn3 32.1(14) 12_554 12_554
OW2 Zn Zn3 89.0(15) 6 12_554
OW2 Zn Zn3 147.9(14) 24_656 12_554
OW2 Zn Zn3 91.0(15) 18_655 12_554
OW2 Zn Zn3 147.9(14) . 13_655
OW2 Zn Zn3 32.1(14) 13_655 13_655
OW2 Zn Zn3 91.0(15) 12_554 13_655
OW2 Zn Zn3 29.5(15) 6 13_655
OW2 Zn Zn3 89.0(15) 24_656 13_655
OW2 Zn Zn3 150.5(15) 18_655 13_655
Zn3 Zn Zn3 60.016(2) 12_554 13_655
OW2 Zn Zn3 91.0(15) . 18_655
OW2 Zn Zn3 89.0(15) 13_655 18_655
OW2 Zn Zn3 29.5(15) 12_554 18_655
OW2 Zn Zn3 147.9(14) 6 18_655
OW2 Zn Zn3 150.5(15) 24_656 18_655
OW2 Zn Zn3 32.1(14) 18_655 18_655
Zn3 Zn Zn3 60.016(2) 12_554 18_655
Zn3 Zn Zn3 119.986(2) 13_655 18_655
OW2 Zn Zn3 89.0(15) . 6
OW2 Zn Zn3 91.0(15) 13_655 6
OW2 Zn Zn3 150.5(15) 12_554 6
OW2 Zn Zn3 32.1(14) 6 6
OW2 Zn Zn3 29.5(15) 24_656 6
OW2 Zn Zn3 147.9(14) 18_655 6
Zn3 Zn Zn3 119.986(2) 12_554 6
Zn3 Zn Zn3 60.016(2) 13_655 6
Zn3 Zn Zn3 180.0 18_655 6
OW2 Zn Zn3 29.5(15) . 24_656
OW2 Zn Zn3 150.5(15) 13_655 24_656
OW2 Zn Zn3 147.9(14) 12_554 24_656
OW2 Zn Zn3 91.0(15) 6 24_656
OW2 Zn Zn3 32.1(14) 24_656 24_656
OW2 Zn Zn3 89.0(15) 18_655 24_656
Zn3 Zn Zn3 180.0 12_554 24_656
Zn3 Zn Zn3 119.985(2) 13_655 24_656
Zn3 Zn Zn3 119.983(2) 18_655 24_656
Zn3 Zn Zn3 60.015(2) 6 24_656
OW2 Zn Zn3 32.1(14) . .
OW2 Zn Zn3 147.9(14) 13_655 .
OW2 Zn Zn3 89.0(15) 12_554 .
OW2 Zn Zn3 150.5(15) 6 .
OW2 Zn Zn3 91.0(15) 24_656 .
OW2 Zn Zn3 29.5(15) 18_655 .
Zn3 Zn Zn3 119.983(2) 12_554 .
Zn3 Zn Zn3 180.0 13_655 .
Zn3 Zn Zn3 60.014(2) 18_655 .
Zn3 Zn Zn3 119.985(2) 6 .
Zn3 Zn Zn3 60.016(2) 24_656 .

loop_
_geom_bond_atom_site_label_1
_geom_bond_atom_site_label_2
_geom_bond_distance
_geom_bond_site_symmetry_2
Zn1 O31 1.954(13) .
Zn1 O22 1.994(11) .
Zn1 O 2.006(10) 24_656
Zn1 O1 2.172(11) .
Zn1 O42 2.181(13) .
Zn1 O11 2.189(13) .
Zn1 Zn3 3.017(3) .
Zn1 Zn3 3.078(3) 24_656
Zn1 Zn2 3.117(3) .
Zn2 O 1.953(10) 24_656
Zn2 O21 2.030(12) .
Zn2 O41 2.035(13) .
Zn2 O12 2.141(13) .
Zn2 O32 2.197(12) .
Zn3 O 1.902(10) 24_656
Zn3 O 1.914(10) .
Zn3 O11 2.076(13) 18_655
Zn3 OW2 2.08(3) 18_655
Zn3 OW2 2.12(3) .
Zn3 O42 2.198(12) .
Zn3 Zn1 3.078(3) 18_655
Zn3 Zn 3.082(2) .
Zn3 Zn3 3.082(2) 18_655
Zn3 Zn3 3.083(2) 24_656
O1 C4 1.45(2) .
O1 C1 1.472(19) .
C1 C2 1.49(2) .
C1 C10 1.53(2) .
C1 H1 0.9800 .
C10 O12 1.23(2) 24_656
C10 O11 1.23(2) .
O11 Zn3 2.076(13) 24_656
O12 C10 1.23(2) 18_655
C2 C20 1.52(2) 5
C2 C3 1.53(3) 22_565
C2 H2 0.9800 .
C20 O22 1.19(2) .
C20 O21 1.32(2) .
C20 C2 1.52(2) 9
C3 C2 1.53(3) 19_656
C3 C4 1.53(3) 19_656
C3 C30 1.54(3) .
C3 H3 0.9800 .
C30 O31 1.25(2) .
C30 O32 1.25(2) .
C4 C40 1.52(2) 18_655
C4 C3 1.53(3) 22_565
C4 H4 0.9800 .
C40 O42 1.24(2) 24_656
C40 O41 1.27(2) .
C40 C4 1.52(2) 24_656
O42 C40 1.24(2) 18_655
O Zn3 1.902(10) 18_655
O Zn2 1.953(10) 18_655
O Zn1 2.006(10) 18_655
OW2 Zn 1.27(3) .
OW2 OW2 1.30(3) 18_655
OW2 OW2 1.30(3) 24_656
OW2 Zn3 2.08(3) 24_656
Zn OW2 1.27(3) 13_655
Zn OW2 1.27(3) 12_554
Zn OW2 1.27(3) 6
Zn OW2 1.27(3) 24_656
Zn OW2 1.27(3) 18_655
Zn Zn3 3.082(2) 12_554
Zn Zn3 3.082(2) 13_655
Zn Zn3 3.082(2) 18_655
Zn Zn3 3.082(2) 6
Zn Zn3 3.082(2) 24_656
